data_7249836
loop_
_publ_author_name
'Qi, Ying'
'Liu, Yang'
'Li, Xia'
'Xu, Juan'
'Zhang, Qi'

_publ_section_title
;
 Innovative aminoglutethimide co-crystals: synthesis, characterization,
 and insights into molecular interactions
;
_journal_name_full CrystEngComm
_journal_paper_doi 10.1039/D4CE01171F
_journal_year 2025
_chemical_formula_sum 'C40 H42 N6 O12'
_chemical_formula_weight 798.79
_space_group_crystal_system triclinic
_space_group_IT_number 2
_space_group_name_Hall '-P 1'
_space_group_name_H-M_alt 'P -1'
_atom_sites_solution_hydrogens geom
_audit_creation_method SHELXL-2018/3
_audit_update_record
;
2024-06-19 deposited with the CCDC.	2024-12-12 downloaded from the CCDC.
;
_cell_angle_alpha 76.347(3)
_cell_angle_beta 85.043(3)
_cell_angle_gamma 87.487(3)
_cell_formula_units_Z 2
_cell_length_a 7.1215(6)
_cell_length_b 13.7391(12)
_cell_length_c 21.4690(19)
_cell_measurement_temperature 296(2)
_cell_volume 2033.0(3)
_computing_structure_refinement 'SHELXL-2018/3 (Sheldrick, 2018)'
_diffrn_ambient_temperature 296(2)
_diffrn_measured_fraction_theta_full 0.988
_diffrn_measured_fraction_theta_max 0.988
_diffrn_radiation_type MoK\a
_diffrn_radiation_wavelength 0.71073
_diffrn_reflns_av_R_equivalents 0.0235
_diffrn_reflns_av_unetI/netI 0.0271
_diffrn_reflns_Laue_measured_fraction_full 0.988
_diffrn_reflns_Laue_measured_fraction_max 0.988
_diffrn_reflns_limit_h_max 8
_diffrn_reflns_limit_h_min -8
_diffrn_reflns_limit_k_max 16
_diffrn_reflns_limit_k_min -16
_diffrn_reflns_limit_l_max 25
_diffrn_reflns_limit_l_min -25
_diffrn_reflns_number 19614
_diffrn_reflns_point_group_measured_fraction_full 0.988
_diffrn_reflns_point_group_measured_fraction_max 0.988
_diffrn_reflns_theta_full 24.944
_diffrn_reflns_theta_max 24.944
_diffrn_reflns_theta_min 0.979
_exptl_absorpt_coefficient_mu 0.098
_exptl_crystal_density_diffrn 1.305
_exptl_crystal_F_000 840
_exptl_crystal_size_max 0.300
_exptl_crystal_size_mid 0.150
_exptl_crystal_size_min 0.100
_refine_diff_density_max 3.115
_refine_diff_density_min -0.536
_refine_diff_density_rms 0.080
_refine_ls_extinction_method none
_refine_ls_goodness_of_fit_ref 1.054
_refine_ls_hydrogen_treatment constr
_refine_ls_matrix_type full
_refine_ls_number_parameters 524
_refine_ls_number_reflns 7039
_refine_ls_number_restraints 0
_refine_ls_restrained_S_all 1.054
_refine_ls_R_factor_all 0.0964
_refine_ls_R_factor_gt 0.0847
_refine_ls_shift/su_max 0.000
_refine_ls_shift/su_mean 0.000
_refine_ls_structure_factor_coef Fsqd
_refine_ls_weighting_details 'w=1/[\s^2^(Fo^2^)+(0.1476P)^2^+3.1661P] where P=(Fo^2^+2Fc^2^)/3'
_refine_ls_weighting_scheme calc
_refine_ls_wR_factor_gt 0.2458
_refine_ls_wR_factor_ref 0.2587
_reflns_Friedel_coverage 0.000
_reflns_number_gt 5710
_reflns_number_total 7039
_reflns_threshold_expression 'I > 2\s(I)'
_cod_data_source_file d4ce01171f2.cif
_cod_data_source_block 1_CCDC1
_cod_database_code 7249836
_shelx_shelxl_version_number 2018/3
_shelx_space_group_comment
;
The symmetry employed for this shelxl refinement is uniquely defined
by the following loop, which should always be used as a source of
symmetry information in preference to the above space-group names.
They are only intended as comments.
;
_shelx_estimated_absorpt_t_min 0.971
_shelx_estimated_absorpt_t_max 0.990

loop_
_space_group_symop_operation_xyz
'x, y, z'
'-x, -y, -z'

loop_
_atom_site_label
_atom_site_type_symbol
_atom_site_fract_x
_atom_site_fract_y
_atom_site_fract_z
_atom_site_U_iso_or_equiv
_atom_site_adp_type
_atom_site_occupancy
_atom_site_site_symmetry_order
_atom_site_calc_flag
_atom_site_refinement_flags_posn
_atom_site_refinement_flags_adp
_atom_site_refinement_flags_occupancy
_atom_site_disorder_assembly
_atom_site_disorder_group
O10 O 0.9269(4) 0.22537(19) 0.41472(13) 0.0414(6) Uani 1 1 d . . . . .
H10 H 0.901429 0.184296 0.394729 0.062 Uiso 1 1 calc R U . . .
O9 O 0.8264(4) 0.37805(19) 0.42132(12) 0.0402(6) Uani 1 1 d . . . . .
O3 O 0.5314(4) 0.40742(18) 0.06537(14) 0.0434(6) Uani 1 1 d . . . . .
O8 O 0.5810(4) 0.66699(19) 0.45363(13) 0.0414(6) Uani 1 1 d . . . . .
O2 O 1.0271(4) 0.40821(18) 0.05170(13) 0.0429(6) Uani 1 1 d . . . . .
O1 O 1.4111(4) 0.1458(2) 0.12147(15) 0.0499(7) Uani 1 1 d . . . . .
O4 O 0.8645(4) 0.6666(2) 0.08575(15) 0.0505(7) Uani 1 1 d . . . . .
O7 O 0.4966(4) 0.8166(2) 0.47016(15) 0.0524(8) Uani 1 1 d . . . . .
N6 N 0.6893(4) 0.5397(2) 0.07566(14) 0.0347(7) Uani 1 1 d . . . . .
H31A H 0.790508 0.512318 0.061972 0.042 Uiso 1 1 calc R U . . .
N3 N 1.2114(4) 0.2725(2) 0.08599(14) 0.0358(7) Uani 1 1 d . . . . .
H3A H 1.305282 0.311776 0.080308 0.043 Uiso 1 1 calc R U . . .
N1 N 0.5234(4) 0.5110(2) 0.39947(13) 0.0349(7) Uani 1 1 d . . . . .
H1A H 0.420154 0.490665 0.421620 0.042 Uiso 1 1 calc R U . . .
H1B H 0.625905 0.508705 0.418272 0.042 Uiso 1 1 calc R U . . .
O14 O 1.0208(4) 0.3985(3) 0.29048(16) 0.0612(8) Uani 1 1 d . . . . .
N2 N 0.8081(4) 0.0526(2) 0.39034(14) 0.0370(7) Uani 1 1 d . . . . .
H2A H 0.688938 0.056238 0.400534 0.044 Uiso 1 1 calc R U . . .
H2B H 0.886266 0.043288 0.419681 0.044 Uiso 1 1 calc R U . . .
N5 N 0.9202(5) 0.3739(3) 0.25487(15) 0.0458(8) Uani 1 1 d . . . . .
O11 O 0.6581(5) 0.8509(3) 0.3377(2) 0.0753(11) Uani 1 1 d . . . . .
H11 H 0.702861 0.794102 0.349212 0.113 Uiso 1 1 calc R U . . .
C35 C 0.5338(5) 0.8502(2) 0.30245(16) 0.0346(8) Uani 1 1 d . . . . .
C26 C 0.5299(5) 0.6242(2) 0.19776(16) 0.0294(7) Uani 1 1 d . . . . .
C16 C 0.6942(5) 0.3036(2) 0.34660(15) 0.0278(7) Uani 1 1 d . . . . .
C14 C 0.8294(5) 0.3034(3) 0.39764(15) 0.0308(7) Uani 1 1 d . . . . .
C11 C 1.0406(5) 0.3177(3) 0.06927(15) 0.0329(7) Uani 1 1 d . . . . .
C33 C 0.5250(5) 0.4895(2) 0.07801(15) 0.0303(7) Uani 1 1 d . . . . .
C2 C 0.8780(5) 0.0623(2) 0.32281(16) 0.0327(7) Uani 1 1 d . . . . .
C15 C 0.7344(5) 0.3336(3) 0.28092(16) 0.0332(7) Uani 1 1 d . . . . .
C28 C 0.7103(5) 0.6298(3) 0.09291(16) 0.0328(7) Uani 1 1 d . . . . .
C5 C 1.0078(5) 0.0905(2) 0.19417(16) 0.0291(7) Uani 1 1 d . . . . .
C22 C 0.5247(5) 0.5491(2) 0.33032(15) 0.0295(7) Uani 1 1 d . . . . .
C37 C 0.3378(5) 0.7560(3) 0.39514(16) 0.0324(7) Uani 1 1 d . . . . .
C13 C 1.0859(5) 0.1006(2) 0.12379(16) 0.0316(7) Uani 1 1 d . . . . .
C27 C 0.5346(5) 0.6721(2) 0.12539(15) 0.0303(7) Uani 1 1 d . . . . .
C12 C 1.2512(5) 0.1728(3) 0.11055(16) 0.0321(7) Uani 1 1 d . . . . .
N10 N 0.4869(5) 0.7473(3) 0.44258(16) 0.0493(8) Uani 1 1 d . . . . .
C4 C 0.8171(5) 0.0904(3) 0.21277(17) 0.0345(8) Uani 1 1 d . . . . .
H4A H 0.730880 0.099480 0.181622 0.041 Uiso 1 1 calc R U . . .
C36 C 0.3578(5) 0.8028(3) 0.33064(17) 0.0346(8) Uani 1 1 d . . . . .
C3 C 0.7517(5) 0.0771(3) 0.27668(17) 0.0345(8) Uani 1 1 d . . . . .
H3B H 0.622874 0.078257 0.288235 0.041 Uiso 1 1 calc R U . . .
C1 C 1.0685(5) 0.0611(3) 0.30686(17) 0.0387(8) Uani 1 1 d . . . . .
H1C H 1.153178 0.051243 0.338541 0.046 Uiso 1 1 calc R U . . .
C24 C 0.3650(5) 0.5914(3) 0.23422(16) 0.0350(8) Uani 1 1 d . . . . .
H24A H 0.253638 0.595217 0.214019 0.042 Uiso 1 1 calc R U . . .
C34 C 0.3632(5) 0.6490(3) 0.09400(17) 0.0363(8) Uani 1 1 d . . . . .
H34A H 0.250180 0.671867 0.115476 0.044 Uiso 1 1 calc R U . . .
H34B H 0.370469 0.686079 0.049447 0.044 Uiso 1 1 calc R U . . .
C10 C 0.9395(5) 0.1428(3) 0.07517(17) 0.0348(8) Uani 1 1 d . . . . .
H10A H 0.992468 0.140015 0.032447 0.042 Uiso 1 1 calc R U . . .
H10B H 0.829646 0.100949 0.085218 0.042 Uiso 1 1 calc R U . . .
C6 C 1.1329(5) 0.0750(3) 0.24223(18) 0.0370(8) Uani 1 1 d . . . . .
H6A H 1.261903 0.073989 0.230968 0.044 Uiso 1 1 calc R U . . .
C21 C 0.6922(5) 0.5805(3) 0.29507(18) 0.0384(8) Uani 1 1 d . . . . .
H21A H 0.803231 0.576268 0.315481 0.046 Uiso 1 1 calc R U . . .
C17 C 0.5136(5) 0.2688(3) 0.36758(18) 0.0372(8) Uani 1 1 d . . . . .
H17A H 0.480478 0.247513 0.411427 0.045 Uiso 1 1 calc R U . . .
C23 C 0.3617(5) 0.5527(3) 0.30031(17) 0.0366(8) Uani 1 1 d . . . . .
H23A H 0.250043 0.529647 0.323826 0.044 Uiso 1 1 calc R U . . .
C9 C 0.8781(5) 0.2503(3) 0.07511(19) 0.0395(8) Uani 1 1 d . . . . .
H9A H 0.800436 0.275837 0.039572 0.047 Uiso 1 1 calc R U . . .
H9B H 0.801708 0.251092 0.114648 0.047 Uiso 1 1 calc R U . . .
C32 C 0.3470(5) 0.5388(3) 0.09646(19) 0.0386(8) Uani 1 1 d . . . . .
H32A H 0.302757 0.504675 0.139794 0.046 Uiso 1 1 calc R U . . .
H32B H 0.252816 0.531121 0.068034 0.046 Uiso 1 1 calc R U . . .
C20 C 0.6053(6) 0.3295(3) 0.23687(18) 0.0432(9) Uani 1 1 d . . . . .
H20A H 0.638080 0.349252 0.192927 0.052 Uiso 1 1 calc R U . . .
C25 C 0.6935(5) 0.6177(3) 0.23001(17) 0.0379(8) Uani 1 1 d . . . . .
H25A H 0.806295 0.639234 0.206711 0.045 Uiso 1 1 calc R U . . .
O12 O 0.5505(8) 0.8887(4) 0.24635(18) 0.1094(18) Uani 1 1 d . . . . .
C29 C 0.5541(6) 0.7862(3) 0.11762(18) 0.0414(9) Uani 1 1 d . . . . .
H29A H 0.448842 0.809953 0.142337 0.050 Uiso 1 1 calc R U . . .
H29B H 0.668333 0.796949 0.136359 0.050 Uiso 1 1 calc R U . . .
C7 C 1.1646(6) -0.0029(3) 0.11505(19) 0.0419(9) Uani 1 1 d . . . . .
H7A H 1.224875 0.005326 0.071908 0.050 Uiso 1 1 calc R U . . .
H7B H 1.260578 -0.026073 0.144975 0.050 Uiso 1 1 calc R U . . .
C41 C 0.2169(6) 0.8072(3) 0.28956(18) 0.0454(9) Uani 1 1 d . . . . .
H41A H 0.235434 0.839699 0.246383 0.054 Uiso 1 1 calc R U . . .
C18 C 0.3833(5) 0.2655(3) 0.3245(2) 0.0461(9) Uani 1 1 d . . . . .
H18A H 0.263270 0.242339 0.339638 0.055 Uiso 1 1 calc R U . . .
C19 C 0.4277(6) 0.2957(3) 0.2595(2) 0.0489(10) Uani 1 1 d . . . . .
H19A H 0.338086 0.293319 0.230885 0.059 Uiso 1 1 calc R U . . .
C38 C 0.1656(6) 0.7112(4) 0.41770(19) 0.0494(10) Uani 1 1 d . . . . .
H38A H 0.146191 0.677835 0.460689 0.059 Uiso 1 1 calc R U . . .
O13 O 0.9641(6) 0.3824(5) 0.19850(18) 0.122(2) Uani 1 1 d . . . . .
C8 C 1.0164(7) -0.0831(3) 0.1256(2) 0.0573(11) Uani 1 1 d . . . . .
H8A H 1.075274 -0.144705 0.119393 0.086 Uiso 1 1 calc R U . . .
H8B H 0.958105 -0.093317 0.168574 0.086 Uiso 1 1 calc R U . . .
H8C H 0.922356 -0.061877 0.095414 0.086 Uiso 1 1 calc R U . . .
C40 C 0.0498(6) 0.7627(4) 0.3137(2) 0.0569(12) Uani 1 1 d . . . . .
H40A H -0.046529 0.764553 0.286841 0.068 Uiso 1 1 calc R U . . .
C30 C 0.5606(8) 0.8504(3) 0.0491(2) 0.0614(12) Uani 1 1 d . . . . .
H30A H 0.572730 0.919443 0.049677 0.092 Uiso 1 1 calc R U . . .
H30B H 0.666603 0.829510 0.024159 0.092 Uiso 1 1 calc R U . . .
H30C H 0.446473 0.842552 0.030155 0.092 Uiso 1 1 calc R U . . .
C39 C 0.0239(6) 0.7155(5) 0.3774(2) 0.0653(14) Uani 1 1 d . . . . .
H39A H -0.090699 0.686050 0.393660 0.078 Uiso 1 1 calc R U . . .

loop_
_atom_site_aniso_label
_atom_site_aniso_U_11
_atom_site_aniso_U_22
_atom_site_aniso_U_33
_atom_site_aniso_U_23
_atom_site_aniso_U_13
_atom_site_aniso_U_12
O10 0.0460(15) 0.0347(13) 0.0466(15) -0.0099(11) -0.0233(12) 0.0074(11)
O9 0.0463(15) 0.0395(14) 0.0401(14) -0.0162(11) -0.0157(11) 0.0035(11)
O3 0.0415(14) 0.0308(14) 0.0601(17) -0.0141(12) -0.0053(12) -0.0024(11)
O8 0.0433(14) 0.0351(14) 0.0488(15) -0.0116(11) -0.0205(12) 0.0084(11)
O2 0.0476(15) 0.0276(13) 0.0482(15) 0.0003(11) -0.0013(12) 0.0015(11)
O1 0.0315(14) 0.0462(16) 0.0648(18) 0.0030(13) -0.0094(12) 0.0009(11)
O4 0.0371(15) 0.0568(17) 0.0623(18) -0.0247(14) 0.0061(13) -0.0140(13)
O7 0.0628(18) 0.0394(15) 0.0649(19) -0.0238(14) -0.0289(15) 0.0028(13)
N6 0.0304(15) 0.0372(16) 0.0382(16) -0.0139(13) 0.0021(12) -0.0002(12)
N3 0.0341(15) 0.0312(15) 0.0403(16) -0.0037(12) -0.0042(13) -0.0055(12)
N1 0.0386(16) 0.0357(16) 0.0291(15) -0.0034(12) -0.0064(12) -0.0029(12)
O14 0.0404(16) 0.081(2) 0.0607(19) -0.0118(17) -0.0015(14) -0.0129(15)
N2 0.0390(16) 0.0394(17) 0.0305(15) -0.0042(12) -0.0041(12) 0.0013(13)
N5 0.0385(17) 0.060(2) 0.0344(17) -0.0041(15) 0.0022(14) -0.0003(15)
O11 0.0485(19) 0.063(2) 0.093(3) 0.0217(19) 0.0036(19) -0.0068(16)
C35 0.044(2) 0.0280(17) 0.0292(18) -0.0038(14) 0.0055(15) -0.0107(15)
C26 0.0327(17) 0.0249(16) 0.0322(17) -0.0098(13) -0.0026(14) -0.0019(13)
C16 0.0325(17) 0.0242(15) 0.0272(16) -0.0058(12) -0.0069(13) 0.0023(13)
C14 0.0290(16) 0.0351(18) 0.0271(16) -0.0043(14) -0.0035(13) -0.0027(14)
C11 0.0386(19) 0.0327(19) 0.0252(16) -0.0029(13) -0.0023(14) 0.0013(14)
C33 0.0347(17) 0.0331(18) 0.0238(16) -0.0066(13) -0.0054(13) -0.0016(14)
C2 0.0412(19) 0.0238(16) 0.0322(17) -0.0045(13) -0.0028(14) -0.0039(13)
C15 0.0336(18) 0.0343(18) 0.0313(17) -0.0065(14) -0.0055(14) 0.0033(14)
C28 0.0330(18) 0.0381(19) 0.0280(17) -0.0091(14) 0.0001(14) -0.0047(14)
C5 0.0333(17) 0.0210(15) 0.0322(17) -0.0030(13) -0.0070(14) -0.0003(12)
C22 0.0365(18) 0.0233(16) 0.0290(16) -0.0061(13) -0.0044(14) 0.0003(13)
C37 0.0325(17) 0.0332(17) 0.0319(17) -0.0086(14) -0.0035(14) 0.0024(14)
C13 0.0323(17) 0.0265(16) 0.0353(18) -0.0053(13) -0.0045(14) 0.0007(13)
C27 0.0341(17) 0.0296(17) 0.0270(16) -0.0070(13) -0.0002(13) -0.0007(13)
C12 0.0290(17) 0.0332(18) 0.0330(17) -0.0053(14) -0.0025(14) -0.0022(14)
N10 0.0478(19) 0.053(2) 0.0464(19) -0.0069(16) -0.0077(15) -0.0049(16)
C4 0.0306(17) 0.0340(18) 0.0386(19) -0.0052(15) -0.0092(14) -0.0028(14)
C36 0.0407(19) 0.0283(17) 0.0341(18) -0.0073(14) -0.0015(15) 0.0035(14)
C3 0.0307(17) 0.0331(18) 0.0376(19) -0.0034(14) -0.0027(14) -0.0032(14)
C1 0.041(2) 0.040(2) 0.0348(19) -0.0049(15) -0.0144(15) -0.0020(15)
C24 0.0285(17) 0.048(2) 0.0292(17) -0.0090(15) -0.0042(14) -0.0002(15)
C34 0.0336(18) 0.046(2) 0.0317(18) -0.0124(15) -0.0091(14) 0.0088(15)
C10 0.0362(18) 0.0367(19) 0.0326(18) -0.0078(14) -0.0082(14) -0.0048(15)
C6 0.0284(17) 0.0408(19) 0.042(2) -0.0095(16) -0.0063(15) 0.0002(14)
C21 0.0339(18) 0.043(2) 0.0389(19) -0.0065(16) -0.0113(15) -0.0045(15)
C17 0.0367(19) 0.0352(19) 0.0377(19) -0.0037(15) -0.0044(15) -0.0010(15)
C23 0.0312(17) 0.044(2) 0.0342(18) -0.0086(15) -0.0003(14) -0.0036(15)
C9 0.0383(19) 0.0333(19) 0.044(2) 0.0004(15) -0.0151(16) 0.0024(15)
C32 0.0284(17) 0.045(2) 0.046(2) -0.0172(17) -0.0056(15) -0.0053(15)
C20 0.054(2) 0.048(2) 0.0308(18) -0.0125(16) -0.0145(17) 0.0114(18)
C25 0.0307(18) 0.047(2) 0.0352(18) -0.0075(16) -0.0027(14) -0.0088(15)
O12 0.147(4) 0.133(4) 0.049(2) -0.014(2) 0.012(2) -0.093(3)
C29 0.057(2) 0.0324(19) 0.0349(19) -0.0097(15) 0.0021(17) -0.0002(16)
C7 0.050(2) 0.0287(18) 0.046(2) -0.0097(15) -0.0003(17) 0.0027(16)
C41 0.064(3) 0.042(2) 0.0298(18) -0.0061(16) -0.0131(17) 0.0097(18)
C18 0.0320(19) 0.046(2) 0.060(3) -0.0088(19) -0.0108(17) -0.0036(16)
C19 0.049(2) 0.048(2) 0.056(2) -0.0185(19) -0.030(2) 0.0081(18)
C38 0.039(2) 0.078(3) 0.0309(19) -0.0116(19) -0.0002(16) -0.0077(19)
O13 0.081(3) 0.241(6) 0.039(2) -0.024(3) 0.0193(19) -0.051(3)
C8 0.068(3) 0.031(2) 0.075(3) -0.015(2) -0.012(2) -0.0035(19)
C40 0.039(2) 0.088(3) 0.050(3) -0.028(2) -0.0169(19) 0.013(2)
C30 0.090(4) 0.042(2) 0.045(2) 0.0008(19) 0.002(2) 0.001(2)
C39 0.030(2) 0.120(4) 0.048(3) -0.021(3) -0.0024(18) -0.012(2)

loop_
_atom_type_symbol
_atom_type_description
_atom_type_scat_dispersion_real
_atom_type_scat_dispersion_imag
_atom_type_scat_source
C C 0.0033 0.0016 'International Tables Vol C Tables 4.2.6.8 and 6.1.1.4'
N N 0.0061 0.0033 'International Tables Vol C Tables 4.2.6.8 and 6.1.1.4'
O O 0.0106 0.0060 'International Tables Vol C Tables 4.2.6.8 and 6.1.1.4'
H H 0.0000 0.0000 'International Tables Vol C Tables 4.2.6.8 and 6.1.1.4'

loop_
_geom_angle_atom_site_label_1
_geom_angle_atom_site_label_2
_geom_angle_atom_site_label_3
_geom_angle
_geom_angle_site_symmetry_1
_geom_angle_site_symmetry_3
_geom_angle_publ_flag
C14 O10 H10 109.5 . . ?
C33 N6 C28 127.3(3) . . ?
C33 N6 H31A 116.3 . . ?
C28 N6 H31A 116.3 . . ?
C12 N3 C11 128.4(3) . . ?
C12 N3 H3A 115.8 . . ?
C11 N3 H3A 115.8 . . ?
C22 N1 H1A 120.0 . . ?
C22 N1 H1B 120.0 . . ?
H1A N1 H1B 120.0 . . ?
C2 N2 H2A 120.0 . . ?
C2 N2 H2B 120.0 . . ?
H2A N2 H2B 120.0 . . ?
O13 N5 O14 122.7(4) . . ?
O13 N5 C15 118.5(4) . . ?
O14 N5 C15 118.8(3) . . ?
C35 O11 H11 109.5 . . ?
O12 C35 O11 122.2(4) . . ?
O12 C35 C36 119.6(4) . . ?
O11 C35 C36 118.2(3) . . ?
C24 C26 C25 117.3(3) . . ?
C24 C26 C27 122.4(3) . . ?
C25 C26 C27 120.2(3) . . ?
C15 C16 C17 116.5(3) . . ?
C15 C16 C14 126.1(3) . . ?
C17 C16 C14 117.3(3) . . ?
O9 C14 O10 125.6(3) . . ?
O9 C14 C16 117.8(3) . . ?
O10 C14 C16 116.5(3) . . ?
O2 C11 N3 120.1(3) . . ?
O2 C11 C9 123.2(3) . . ?
N3 C11 C9 116.7(3) . . ?
O3 C33 N6 119.5(3) . . ?
O3 C33 C32 123.0(3) . . ?
N6 C33 C32 117.5(3) . . ?
C3 C2 C1 121.3(3) . . ?
C3 C2 N2 119.3(3) . . ?
C1 C2 N2 119.4(3) . . ?
C16 C15 C20 123.1(3) . . ?
C16 C15 N5 119.9(3) . . ?
C20 C15 N5 117.0(3) . . ?
O4 C28 N6 119.5(3) . . ?
O4 C28 C27 124.0(3) . . ?
N6 C28 C27 116.4(3) . . ?
C4 C5 C6 117.7(3) . . ?
C4 C5 C13 122.9(3) . . ?
C6 C5 C13 119.3(3) . . ?
C23 C22 C21 120.4(3) . . ?
C23 C22 N1 120.1(3) . . ?
C21 C22 N1 119.5(3) . . ?
C36 C37 C38 116.3(3) . . ?
C36 C37 N10 126.0(3) . . ?
C38 C37 N10 117.7(3) . . ?
C10 C13 C12 108.1(3) . . ?
C10 C13 C5 113.1(3) . . ?
C12 C13 C5 107.8(3) . . ?
C10 C13 C7 110.7(3) . . ?
C12 C13 C7 107.8(3) . . ?
C5 C13 C7 109.2(3) . . ?
C34 C27 C26 113.6(3) . . ?
C34 C27 C28 107.7(3) . . ?
C26 C27 C28 107.6(3) . . ?
C34 C27 C29 111.6(3) . . ?
C26 C27 C29 106.7(3) . . ?
C28 C27 C29 109.6(3) . . ?
O1 C12 N3 119.6(3) . . ?
O1 C12 C13 123.0(3) . . ?
N3 C12 C13 117.4(3) . . ?
O7 N10 O8 125.7(3) . . ?
O7 N10 C37 117.9(3) . . ?
O8 N10 C37 116.3(3) . . ?
C5 C4 C3 121.5(3) . . ?
C5 C4 H4A 119.3 . . ?
C3 C4 H4A 119.3 . . ?
C37 C36 C41 123.2(4) . . ?
C37 C36 C35 120.3(3) . . ?
C41 C36 C35 116.5(3) . . ?
C2 C3 C4 119.5(3) . . ?
C2 C3 H3B 120.2 . . ?
C4 C3 H3B 120.2 . . ?
C2 C1 C6 118.7(3) . . ?
C2 C1 H1C 120.6 . . ?
C6 C1 H1C 120.6 . . ?
C26 C24 C23 121.7(3) . . ?
C26 C24 H24A 119.2 . . ?
C23 C24 H24A 119.2 . . ?
C32 C34 C27 113.2(3) . . ?
C32 C34 H34A 108.9 . . ?
C27 C34 H34A 108.9 . . ?
C32 C34 H34B 108.9 . . ?
C27 C34 H34B 108.9 . . ?
H34A C34 H34B 107.8 . . ?
C9 C10 C13 112.9(3) . . ?
C9 C10 H10A 109.0 . . ?
C13 C10 H10A 109.0 . . ?
C9 C10 H10B 109.0 . . ?
C13 C10 H10B 109.0 . . ?
H10A C10 H10B 107.8 . . ?
C5 C6 C1 121.3(3) . . ?
C5 C6 H6A 119.3 . . ?
C1 C6 H6A 119.3 . . ?
C25 C21 C22 119.7(3) . . ?
C25 C21 H21A 120.2 . . ?
C22 C21 H21A 120.2 . . ?
C18 C17 C16 121.0(3) . . ?
C18 C17 H17A 119.5 . . ?
C16 C17 H17A 119.5 . . ?
C22 C23 C24 119.2(3) . . ?
C22 C23 H23A 120.4 . . ?
C24 C23 H23A 120.4 . . ?
C11 C9 C10 112.8(3) . . ?
C11 C9 H9A 109.0 . . ?
C10 C9 H9A 109.0 . . ?
C11 C9 H9B 109.0 . . ?
C10 C9 H9B 109.0 . . ?
H9A C9 H9B 107.8 . . ?
C33 C32 C34 114.3(3) . . ?
C33 C32 H32A 108.7 . . ?
C34 C32 H32A 108.7 . . ?
C33 C32 H32B 108.7 . . ?
C34 C32 H32B 108.7 . . ?
H32A C32 H32B 107.6 . . ?
C19 C20 C15 118.6(4) . . ?
C19 C20 H20A 120.7 . . ?
C15 C20 H20A 120.7 . . ?
C21 C25 C26 121.7(3) . . ?
C21 C25 H25A 119.2 . . ?
C26 C25 H25A 119.2 . . ?
C30 C29 C27 116.3(3) . . ?
C30 C29 H29A 108.2 . . ?
C27 C29 H29A 108.2 . . ?
C30 C29 H29B 108.2 . . ?
C27 C29 H29B 108.2 . . ?
H29A C29 H29B 107.4 . . ?
C8 C7 C13 114.3(3) . . ?
C8 C7 H7A 108.7 . . ?
C13 C7 H7A 108.7 . . ?
C8 C7 H7B 108.7 . . ?
C13 C7 H7B 108.7 . . ?
H7A C7 H7B 107.6 . . ?
C40 C41 C36 118.6(4) . . ?
C40 C41 H41A 120.7 . . ?
C36 C41 H41A 120.7 . . ?
C19 C18 C17 121.0(4) . . ?
C19 C18 H18A 119.5 . . ?
C17 C18 H18A 119.5 . . ?
C18 C19 C20 119.7(3) . . ?
C18 C19 H19A 120.2 . . ?
C20 C19 H19A 120.2 . . ?
C39 C38 C37 121.1(4) . . ?
C39 C38 H38A 119.5 . . ?
C37 C38 H38A 119.5 . . ?
C7 C8 H8A 109.5 . . ?
C7 C8 H8B 109.5 . . ?
H8A C8 H8B 109.5 . . ?
C7 C8 H8C 109.5 . . ?
H8A C8 H8C 109.5 . . ?
H8B C8 H8C 109.5 . . ?
C41 C40 C39 120.1(4) . . ?
C41 C40 H40A 119.9 . . ?
C39 C40 H40A 119.9 . . ?
C29 C30 H30A 109.5 . . ?
C29 C30 H30B 109.5 . . ?
H30A C30 H30B 109.5 . . ?
C29 C30 H30C 109.5 . . ?
H30A C30 H30C 109.5 . . ?
H30B C30 H30C 109.5 . . ?
C40 C39 C38 120.7(4) . . ?
C40 C39 H39A 119.7 . . ?
C38 C39 H39A 119.7 . . ?

loop_
_geom_bond_atom_site_label_1
_geom_bond_atom_site_label_2
_geom_bond_distance
_geom_bond_site_symmetry_2
_geom_bond_publ_flag
O10 C14 1.249(4) . ?
O10 H10 0.8200 . ?
O9 C14 1.246(4) . ?
O3 C33 1.219(4) . ?
O8 N10 1.249(4) . ?
O2 C11 1.214(4) . ?
O1 C12 1.208(4) . ?
O4 C28 1.212(4) . ?
O7 N10 1.242(4) . ?
N6 C33 1.376(4) . ?
N6 C28 1.390(4) . ?
N6 H31A 0.8600 . ?
N3 C12 1.372(4) . ?
N3 C11 1.378(5) . ?
N3 H3A 0.8600 . ?
N1 C22 1.452(4) . ?
N1 H1A 0.8600 . ?
N1 H1B 0.8600 . ?
O14 N5 1.205(4) . ?
N2 C2 1.469(4) . ?
N2 H2A 0.8600 . ?
N2 H2B 0.8600 . ?
N5 O13 1.203(5) . ?
N5 C15 1.469(5) . ?
O11 C35 1.215(5) . ?
O11 H11 0.8200 . ?
C35 O12 1.194(5) . ?
C35 C36 1.455(5) . ?
C26 C24 1.384(5) . ?
C26 C25 1.395(5) . ?
C26 C27 1.536(4) . ?
C16 C15 1.381(5) . ?
C16 C17 1.392(5) . ?
C16 C14 1.519(4) . ?
C11 C9 1.492(5) . ?
C33 C32 1.478(5) . ?
C2 C3 1.369(5) . ?
C2 C1 1.370(5) . ?
C15 C20 1.387(5) . ?
C28 C27 1.538(5) . ?
C5 C4 1.382(5) . ?
C5 C6 1.394(5) . ?
C5 C13 1.541(5) . ?
C22 C23 1.369(5) . ?
C22 C21 1.384(5) . ?
C37 C36 1.380(5) . ?
C37 C38 1.393(5) . ?
C37 N10 1.516(5) . ?
C13 C10 1.537(5) . ?
C13 C12 1.537(5) . ?
C13 C7 1.553(5) . ?
C27 C34 1.524(5) . ?
C27 C29 1.548(5) . ?
C4 C3 1.382(5) . ?
C4 H4A 0.9300 . ?
C36 C41 1.382(5) . ?
C3 H3B 0.9300 . ?
C1 C6 1.395(5) . ?
C1 H1C 0.9300 . ?
C24 C23 1.391(5) . ?
C24 H24A 0.9300 . ?
C34 C32 1.512(5) . ?
C34 H34A 0.9700 . ?
C34 H34B 0.9700 . ?
C10 C9 1.521(5) . ?
C10 H10A 0.9700 . ?
C10 H10B 0.9700 . ?
C6 H6A 0.9300 . ?
C21 C25 1.369(5) . ?
C21 H21A 0.9300 . ?
C17 C18 1.375(5) . ?
C17 H17A 0.9300 . ?
C23 H23A 0.9300 . ?
C9 H9A 0.9700 . ?
C9 H9B 0.9700 . ?
C32 H32A 0.9700 . ?
C32 H32B 0.9700 . ?
C20 C19 1.375(6) . ?
C20 H20A 0.9300 . ?
C25 H25A 0.9300 . ?
C29 C30 1.525(5) . ?
C29 H29A 0.9700 . ?
C29 H29B 0.9700 . ?
C7 C8 1.524(6) . ?
C7 H7A 0.9700 . ?
C7 H7B 0.9700 . ?
C41 C40 1.365(6) . ?
C41 H41A 0.9300 . ?
C18 C19 1.371(6) . ?
C18 H18A 0.9300 . ?
C19 H19A 0.9300 . ?
C38 C39 1.375(6) . ?
C38 H38A 0.9300 . ?
C8 H8A 0.9600 . ?
C8 H8B 0.9600 . ?
C8 H8C 0.9600 . ?
C40 C39 1.369(7) . ?
C40 H40A 0.9300 . ?
C30 H30A 0.9600 . ?
C30 H30B 0.9600 . ?
C30 H30C 0.9600 . ?
C39 H39A 0.9300 . ?

loop_
_geom_hbond_atom_site_label_D
_geom_hbond_atom_site_label_H
_geom_hbond_atom_site_label_A
_geom_hbond_distance_DH
_geom_hbond_distance_HA
_geom_hbond_distance_DA
_geom_hbond_angle_DHA
_geom_hbond_site_symmetry_A
_geom_hbond_publ_flag
C38 H38A O9 0.93 2.49 3.388(5) 162.4 2_666 yes
O11 H11 O8 0.82 2.60 3.130(4) 123.4 . yes
N1 H1B O9 0.86 2.24 2.763(4) 119.5 . yes
